data_7014169
loop_
_publ_author_name
'Mokuolu, Q. Folashade'
'Duckmanton, Paul A.'
'Hitchcock, Peter B.'
'Wilson, Claire'
'Blake, Alexander J.'
'Shukla, Lena'
'Love, Jason B.'

_publ_section_title
;
 Early-late, mixed-metal compounds supported by amidophosphine ligands.
;
_journal_issue 13
_journal_name_full 'Dalton transactions (Cambridge, England : 2003)'
_journal_page_first 1960
_journal_page_last 1970
_journal_paper_doi 10.1039/b402409e
_journal_year 2004
_chemical_compound_source 'synthesis as described'
_chemical_formula_moiety '(C54 H66 Cl4 N2 P2 Pt1 Ti1).4(C6 D6)'
_chemical_formula_sum 'C78 H66 Cl4 D24 N2 P2 Pt Ti'
_chemical_formula_weight 1526.42
_chemical_name_common
;
[PtCl2{PPh2C6H3NCHiPr2}2TiCl2].4(C6D6)
;
_space_group_IT_number 2
_symmetry_cell_setting triclinic
_symmetry_Int_Tables_number 2
_symmetry_space_group_name_Hall '-P 1'
_symmetry_space_group_name_H-M 'P -1'
_atom_sites_solution_hydrogens geom
_atom_sites_solution_primary direct
_atom_sites_solution_secondary difmap
_audit_conform_dict_location ftp://ftp.iucr.org/cifdics/cif_core.dic
_audit_conform_dict_name cif_core.dic
_audit_conform_dict_version 2.1
_audit_creation_date 2001-09-05T10:00:30-00:00
_audit_creation_method 'WinGX routine CIF_UPDATE'
_cell_angle_alpha 107.863(2)
_cell_angle_beta 97.797(4)
_cell_angle_gamma 103.977(4)
_cell_formula_units_Z 2
_cell_length_a 13.8106(6)
_cell_length_b 15.2893(10)
_cell_length_c 19.2600(13)
_cell_measurement_reflns_used 28261
_cell_measurement_temperature 173(2)
_cell_measurement_theta_max 22.986
_cell_measurement_theta_min 3.705
_cell_measurement_wavelength 0.71073
_cell_volume 3658.0(4)
_computing_cell_refinement 'HKL Scalepack (Otwinowski & Minor 1997)'
_computing_data_reduction 'HKL Denzo and Scalepack (Otwinowski & Minor 1997)'
_computing_molecular_graphics 'Ortep-3 for Windows (Farrugia, 1997)'
_computing_publication_material 'WinGX publication routines (Farrugia, 1999)'
_computing_structure_refinement 'SHELXL-97 (Sheldrick, 1997)'
_computing_structure_solution 'SHELXS-97 (Sheldrick, 1997)'
_diffrn_ambient_temperature 173(2)
_diffrn_measured_fraction_theta_full 0.972
_diffrn_measured_fraction_theta_max 0.972
_diffrn_measurement_device KappaCCD
_diffrn_measurement_method CCD
_diffrn_radiation_monochromator graphite
_diffrn_radiation_probe x-ray
_diffrn_radiation_type MoK\a
_diffrn_radiation_wavelength 0.71073
_diffrn_reflns_av_R_equivalents 0.0622
_diffrn_reflns_av_unetI/netI 0.0862
_diffrn_reflns_limit_h_max 15
_diffrn_reflns_limit_h_min -13
_diffrn_reflns_limit_k_max 16
_diffrn_reflns_limit_k_min -13
_diffrn_reflns_limit_l_max 18
_diffrn_reflns_limit_l_min -21
_diffrn_reflns_number 19127
_diffrn_reflns_theta_full 23.01
_diffrn_reflns_theta_max 23.01
_diffrn_reflns_theta_min 3.72
_exptl_absorpt_coefficient_mu 2.252
_exptl_absorpt_correction_T_max 0.762
_exptl_absorpt_correction_T_min 0.709
_exptl_absorpt_correction_type multi-scan
_exptl_absorpt_process_details
;
[c.f. r.h. blessing, acta cryst. (1995), a51, 33-38]
;
_exptl_crystal_colour red
_exptl_crystal_density_diffrn 1.39
_exptl_crystal_density_method 'not measured'
_exptl_crystal_description prism
_exptl_crystal_F_000 1540
_exptl_crystal_size_max 0.2
_exptl_crystal_size_mid 0.1
_exptl_crystal_size_min 0.1
_refine_diff_density_max 1.753
_refine_diff_density_min -1.344
_refine_diff_density_rms 0.124
_refine_ls_extinction_method none
_refine_ls_goodness_of_fit_ref 1.022
_refine_ls_hydrogen_treatment mixed
_refine_ls_matrix_type full
_refine_ls_number_parameters 745
_refine_ls_number_reflns 9883
_refine_ls_number_restraints 0
_refine_ls_restrained_S_all 1.022
_refine_ls_R_factor_all 0.0685
_refine_ls_R_factor_gt 0.052
_refine_ls_shift/su_max 0.001
_refine_ls_shift/su_mean 0
_refine_ls_structure_factor_coef Fsqd
_refine_ls_weighting_details 'calc w=1/[\s^2^(Fo^2^)+(0.0605P)^2^+6.7635P] where P=(Fo^2^+2Fc^2^)/3'
_refine_ls_weighting_scheme calc
_refine_ls_wR_factor_gt 0.1209
_refine_ls_wR_factor_ref 0.1307
_reflns_number_gt 8162
_reflns_number_total 9883
_reflns_threshold_expression >2sigma(I)
_cod_data_source_file b402409e.txt
_cod_data_source_block sep401
_cod_original_sg_symbol_H-M P-1
_cod_original_formula_sum 'C78 H66 D24 Cl4 N2 P2 Pt Ti'
_cod_database_code 7014169

loop_
_symmetry_equiv_pos_as_xyz
'x, y, z'
'-x, -y, -z'

loop_
_atom_site_label
_atom_site_type_symbol
_atom_site_fract_x
_atom_site_fract_y
_atom_site_fract_z
_atom_site_U_iso_or_equiv
_atom_site_adp_type
_atom_site_occupancy
_atom_site_symmetry_multiplicity
_atom_site_calc_flag
_atom_site_refinement_flags
_atom_site_disorder_assembly
_atom_site_disorder_group
Pt Pt 0.70343(2) 0.85818(2) 0.510804(15) 0.02964(12) Uani 1 1 d . . .
Ti Ti 0.74450(9) 1.06875(10) 0.93332(7) 0.0346(3) Uani 1 1 d . . .
Cl1 Cl 0.64146(14) 0.89585(14) 0.40848(10) 0.0416(5) Uani 1 1 d . . .
Cl2 Cl 0.64549(15) 0.69716(14) 0.43023(10) 0.0436(5) Uani 1 1 d . . .
Cl3 Cl 0.87542(15) 1.14379(16) 1.03507(11) 0.0508(5) Uani 1 1 d . . .
Cl4 Cl 0.60677(15) 1.06735(16) 0.98287(11) 0.0480(5) Uani 1 1 d . . .
P1 P 0.75129(13) 1.01504(14) 0.58419(10) 0.0289(4) Uani 1 1 d . . .
P2 P 0.75503(13) 0.79574(14) 0.59696(10) 0.0312(4) Uani 1 1 d . . .
N1 N 0.7505(4) 1.1485(4) 0.8744(3) 0.0344(15) Uani 1 1 d . . .
N2 N 0.7404(4) 0.9390(4) 0.8851(3) 0.0320(14) Uani 1 1 d . . .
C1 C 0.6962(5) 1.0298(5) 0.6667(4) 0.0266(16) Uani 1 1 d . . .
C2 C 0.7490(5) 1.0875(5) 0.7385(4) 0.0301(17) Uani 1 1 d . . .
H2 H 0.8188 1.1235 0.7478 0.036 Uiso 1 1 calc R . .
C3 C 0.6996(5) 1.0934(5) 0.7982(4) 0.0290(16) Uani 1 1 d . . .
C4 C 0.5959(5) 1.0418(5) 0.7822(4) 0.0339(18) Uani 1 1 d . . .
H4 H 0.5612 1.0458 0.8219 0.041 Uiso 1 1 calc R . .
C5 C 0.5437(5) 0.9855(5) 0.7103(4) 0.0344(18) Uani 1 1 d . . .
H5 H 0.4731 0.9511 0.7004 0.041 Uiso 1 1 calc R . .
C6 C 0.5930(5) 0.9787(5) 0.6526(4) 0.0319(17) Uani 1 1 d . . .
H6 H 0.5567 0.9392 0.6028 0.038 Uiso 1 1 calc R . .
C7 C 0.8887(5) 1.0758(5) 0.6133(4) 0.0301(17) Uani 1 1 d . . .
C8 C 0.9272(6) 1.1731(6) 0.6560(4) 0.041(2) Uani 1 1 d . . .
H8 H 0.8815 1.2082 0.6726 0.05 Uiso 1 1 calc R . .
C9 C 1.0322(6) 1.2201(6) 0.6750(4) 0.046(2) Uani 1 1 d . . .
H9 H 1.0581 1.2865 0.7052 0.056 Uiso 1 1 calc R . .
C10 C 1.0987(6) 1.1691(7) 0.6493(5) 0.047(2) Uani 1 1 d . . .
H10 H 1.1703 1.2008 0.6618 0.056 Uiso 1 1 calc R . .
C11 C 1.0616(6) 1.0734(7) 0.6062(5) 0.045(2) Uani 1 1 d . . .
H11 H 1.1077 1.0393 0.5885 0.054 Uiso 1 1 calc R . .
C12 C 0.9575(5) 1.0257(6) 0.5880(4) 0.0351(18) Uani 1 1 d . . .
H12 H 0.9327 0.959 0.5583 0.042 Uiso 1 1 calc R . .
C13 C 0.7098(5) 1.0967(5) 0.5436(4) 0.0329(17) Uani 1 1 d . . .
C14 C 0.6292(5) 1.1318(6) 0.5613(4) 0.0365(18) Uani 1 1 d . . .
H14 H 0.5921 1.1117 0.5946 0.044 Uiso 1 1 calc R . .
C15 C 0.6021(6) 1.1964(6) 0.5305(5) 0.053(2) Uani 1 1 d . . .
H15 H 0.5485 1.2221 0.5443 0.063 Uiso 1 1 calc R . .
C16 C 0.6528(6) 1.2225(7) 0.4806(5) 0.055(2) Uani 1 1 d . . .
H16 H 0.6331 1.2653 0.4588 0.066 Uiso 1 1 calc R . .
C17 C 0.7318(7) 1.1878(6) 0.4616(5) 0.053(2) Uani 1 1 d . . .
H17 H 0.7675 1.2071 0.4273 0.064 Uiso 1 1 calc R . .
C18 C 0.7588(6) 1.1252(6) 0.4923(4) 0.0419(19) Uani 1 1 d . . .
H18 H 0.8128 1.1004 0.4781 0.05 Uiso 1 1 calc R . .
C19 C 0.7926(6) 1.2552(6) 0.9043(5) 0.056(2) Uani 1 1 d . . .
H19 H 0.8025 1.264 0.9587 0.067 Uiso 1 1 calc R . .
C20 C 0.7128(7) 1.3078(7) 0.9012(6) 0.069(3) Uani 1 1 d . . .
C21 C 0.6714(9) 1.2944(9) 0.8123(7) 0.093(4) Uani 1 1 d . . .
H21A H 0.7293 1.3205 0.7928 0.139 Uiso 1 1 calc R . .
H21B H 0.6208 1.3291 0.8091 0.139 Uiso 1 1 calc R . .
H21C H 0.6397 1.2258 0.7827 0.139 Uiso 1 1 calc R . .
C22 C 0.7474(8) 1.4142(7) 0.9378(6) 0.076(3) Uani 1 1 d . . .
H22A H 0.8126 1.4408 0.9261 0.114 Uiso 1 1 calc R . .
H22B H 0.7568 1.4314 0.9922 0.114 Uiso 1 1 calc R . .
H22C H 0.6959 1.4409 0.9194 0.114 Uiso 1 1 calc R . .
C23 C 0.6144(8) 1.2634(8) 0.9156(7) 0.085(3) Uani 1 1 d . . .
H23A H 0.5944 1.1934 0.8902 0.127 Uiso 1 1 calc R . .
H23B H 0.5619 1.2887 0.8966 0.127 Uiso 1 1 calc R . .
H23C H 0.6213 1.2784 0.9697 0.127 Uiso 1 1 calc R . .
C24 C 0.9088(6) 1.3010(6) 0.9050(5) 0.048(2) Uani 1 1 d . . .
C25 C 0.9636(7) 1.3720(7) 0.9855(6) 0.073(3) Uani 1 1 d . . .
H25A H 0.9534 1.3385 1.0212 0.11 Uiso 1 1 calc R . .
H25B H 0.935 1.4261 0.9979 0.11 Uiso 1 1 calc R . .
H25C H 1.0371 1.3962 0.9883 0.11 Uiso 1 1 calc R . .
C26 C 0.9243(8) 1.3516(8) 0.8494(7) 0.078(3) Uani 1 1 d . . .
H26A H 0.8893 1.3063 0.7987 0.118 Uiso 1 1 calc R . .
H26B H 0.9977 1.3754 0.8519 0.118 Uiso 1 1 calc R . .
H26C H 0.8959 1.4059 0.8615 0.118 Uiso 1 1 calc R . .
C27 C 0.9661(6) 1.2235(6) 0.8891(5) 0.050(2) Uani 1 1 d . . .
H27A H 0.9589 1.1902 0.9251 0.074 Uiso 1 1 calc R . .
H27B H 1.0388 1.2547 0.8941 0.074 Uiso 1 1 calc R . .
H27C H 0.9365 1.1768 0.8382 0.074 Uiso 1 1 calc R . .
C28 C 0.8079(5) 0.8694(5) 0.6966(4) 0.0283(16) Uani 1 1 d . . .
C29 C 0.7500(5) 0.8725(5) 0.7505(4) 0.0286(16) Uani 1 1 d . . .
H29 H 0.6794 0.8367 0.7363 0.034 Uiso 1 1 calc R . .
C30 C 0.7959(5) 0.9285(5) 0.8261(4) 0.0283(16) Uani 1 1 d . . .
C31 C 0.8974(5) 0.9832(5) 0.8448(4) 0.0312(17) Uani 1 1 d . . .
H31 H 0.9287 1.0221 0.8957 0.037 Uiso 1 1 calc R . .
C32 C 0.9548(5) 0.9825(5) 0.7907(4) 0.0337(18) Uani 1 1 d . . .
H32 H 1.0245 1.0208 0.8045 0.04 Uiso 1 1 calc R . .
C33 C 0.9104(5) 0.9262(5) 0.7174(4) 0.0313(17) Uani 1 1 d . . .
H33 H 0.9495 0.9258 0.6804 0.038 Uiso 1 1 calc R . .
C34 C 0.8590(5) 0.7451(5) 0.5764(4) 0.0363(18) Uani 1 1 d . . .
C35 C 0.9009(6) 0.7029(6) 0.6231(4) 0.043(2) Uani 1 1 d . . .
H35 H 0.8769 0.7025 0.667 0.052 Uiso 1 1 calc R . .
C36 C 0.9771(6) 0.6618(7) 0.6053(5) 0.056(2) Uani 1 1 d . . .
H36 H 1.0046 0.6319 0.6364 0.067 Uiso 1 1 calc R . .
C37 C 1.0135(7) 0.6643(7) 0.5421(5) 0.061(3) Uani 1 1 d . . .
H37 H 1.0655 0.6355 0.5297 0.073 Uiso 1 1 calc R . .
C38 C 0.9751(6) 0.7076(7) 0.4980(5) 0.052(2) Uani 1 1 d . . .
H38 H 1.0026 0.7115 0.4561 0.062 Uiso 1 1 calc R . .
C39 C 0.8971(5) 0.7457(6) 0.5132(4) 0.0399(19) Uani 1 1 d . . .
H39 H 0.8687 0.7729 0.4803 0.048 Uiso 1 1 calc R . .
C40 C 0.6500(5) 0.6972(5) 0.5989(4) 0.0332(18) Uani 1 1 d . . .
C41 C 0.5592(5) 0.7172(6) 0.6115(4) 0.0379(19) Uani 1 1 d . . .
H41 H 0.5528 0.7793 0.6168 0.045 Uiso 1 1 calc R . .
C42 C 0.4780(6) 0.6467(6) 0.6162(4) 0.042(2) Uani 1 1 d . . .
H42 H 0.4166 0.6606 0.6255 0.05 Uiso 1 1 calc R . .
C43 C 0.4873(6) 0.5573(6) 0.6074(4) 0.048(2) Uani 1 1 d . . .
H43 H 0.4323 0.5096 0.6118 0.058 Uiso 1 1 calc R . .
C44 C 0.5746(6) 0.5348(6) 0.5923(5) 0.049(2) Uani 1 1 d . . .
H44 H 0.579 0.4716 0.5843 0.059 Uiso 1 1 calc R . .
C45 C 0.6560(6) 0.6057(6) 0.5890(4) 0.042(2) Uani 1 1 d . . .
H45 H 0.717 0.591 0.5797 0.051 Uiso 1 1 calc R . .
C46 C 0.6962(5) 0.8605(6) 0.9140(4) 0.042(2) Uani 1 1 d . . .
H46 H 0.6778 0.8966 0.9606 0.05 Uiso 1 1 calc R . .
C47 C 0.7803(5) 0.8214(6) 0.9447(4) 0.0399(19) Uani 1 1 d . . .
C48 C 0.8645(6) 0.9072(7) 1.0059(5) 0.056(2) Uani 1 1 d . . .
H48A H 0.8929 0.9554 0.9844 0.084 Uiso 1 1 calc R . .
H48B H 0.9193 0.884 1.0247 0.084 Uiso 1 1 calc R . .
H48C H 0.8348 0.9362 1.0472 0.084 Uiso 1 1 calc R . .
C49 C 0.7404(7) 0.7500(8) 0.9827(6) 0.068(3) Uani 1 1 d . . .
H49A H 0.7963 0.7275 1.0004 0.102 Uiso 1 1 calc R . .
H49B H 0.6851 0.695 0.9467 0.102 Uiso 1 1 calc R . .
H49C H 0.7143 0.7819 1.0252 0.102 Uiso 1 1 calc R . .
C50 C 0.8365(6) 0.7726(7) 0.8864(5) 0.058(2) Uani 1 1 d . . .
H50A H 0.8637 0.8166 0.8611 0.087 Uiso 1 1 calc R . .
H50B H 0.7882 0.7132 0.8494 0.087 Uiso 1 1 calc R . .
H50C H 0.893 0.7575 0.9121 0.087 Uiso 1 1 calc R . .
C51 C 0.5894(5) 0.7868(6) 0.8650(4) 0.0359(18) Uani 1 1 d . . .
C52 C 0.5237(6) 0.7581(6) 0.9192(4) 0.045(2) Uani 1 1 d . . .
H52A H 0.5209 0.8164 0.9574 0.068 Uiso 1 1 calc R . .
H52B H 0.5549 0.7207 0.9435 0.068 Uiso 1 1 calc R . .
H52C H 0.4541 0.7191 0.8906 0.068 Uiso 1 1 calc R . .
C53 C 0.5924(6) 0.6955(6) 0.8076(4) 0.048(2) Uani 1 1 d . . .
H53A H 0.6312 0.663 0.8321 0.072 Uiso 1 1 calc R . .
H53B H 0.6255 0.7111 0.7692 0.072 Uiso 1 1 calc R . .
H53C H 0.5223 0.6529 0.7842 0.072 Uiso 1 1 calc R . .
C54 C 0.5279(5) 0.8359(6) 0.8246(4) 0.0383(19) Uani 1 1 d . . .
H54A H 0.5247 0.8956 0.861 0.057 Uiso 1 1 calc R . .
H54B H 0.4583 0.7925 0.8009 0.057 Uiso 1 1 calc R . .
H54C H 0.5616 0.851 0.7863 0.057 Uiso 1 1 calc R . .
C55 C 0.6850(6) 0.6948(6) 1.1658(5) 0.100(4) Uani 1 1 d G . .
H55 H 0.7384 0.7505 1.1711 0.119 Uiso 1 1 calc R . .
C56 C 0.6596(8) 0.6134(8) 1.1015(4) 0.106(5) Uani 1 1 d G . .
H56 H 0.6958 0.6134 1.0629 0.127 Uiso 1 1 calc R . .
C57 C 0.5814(8) 0.5319(5) 1.0936(5) 0.104(5) Uani 1 1 d G . .
H57 H 0.5641 0.4762 1.0497 0.125 Uiso 1 1 calc R . .
C58 C 0.5285(6) 0.5318(6) 1.1501(7) 0.105(5) Uani 1 1 d G . .
H58 H 0.475 0.4761 1.1447 0.126 Uiso 1 1 calc R . .
C59 C 0.5538(6) 0.6132(8) 1.2144(5) 0.093(4) Uani 1 1 d G . .
H59 H 0.5176 0.6132 1.253 0.112 Uiso 1 1 calc R . .
C60 C 0.6321(7) 0.6947(6) 1.2222(4) 0.082(4) Uani 1 1 d G . .
H60 H 0.6494 0.7504 1.2662 0.099 Uiso 1 1 calc R . .
C61 C 0.8948(8) 1.5619(5) 0.7779(4) 0.096(4) Uani 1 1 d G . .
H61 H 0.9115 1.6177 0.8216 0.115 Uiso 1 1 calc R . .
C62 C 0.7929(6) 1.5119(7) 0.7423(5) 0.104(4) Uani 1 1 d G . .
H62 H 0.7398 1.5337 0.7617 0.125 Uiso 1 1 calc R . .
C63 C 0.7685(6) 1.4302(6) 0.6784(5) 0.100(4) Uani 1 1 d G . .
H63 H 0.6989 1.3961 0.6541 0.12 Uiso 1 1 calc R . .
C64 C 0.8461(8) 1.3983(6) 0.6500(4) 0.100(4) Uani 1 1 d G . .
H64 H 0.8295 1.3424 0.6064 0.12 Uiso 1 1 calc R . .
C65 C 0.9481(7) 1.4482(7) 0.6856(5) 0.093(4) Uani 1 1 d G . .
H65 H 1.0011 1.4265 0.6662 0.111 Uiso 1 1 calc R . .
C66 C 0.9724(5) 1.5300(7) 0.7495(5) 0.089(4) Uani 1 1 d G . .
H66 H 1.0421 1.5641 0.7738 0.107 Uiso 1 1 calc R . .
C67 C 1.3365(5) 1.0118(5) 0.8423(3) 0.076(3) Uani 1 1 d G . .
H67 H 1.3907 1.0412 0.8858 0.091 Uiso 1 1 calc R . .
C68 C 1.3338(5) 1.0512(5) 0.7862(4) 0.081(3) Uani 1 1 d G . .
H68 H 1.3862 1.1076 0.7914 0.097 Uiso 1 1 calc R . .
C69 C 1.2544(5) 1.0082(6) 0.7225(4) 0.089(4) Uani 1 1 d G . .
H69 H 1.2526 1.0351 0.6841 0.107 Uiso 1 1 calc R . .
C70 C 1.1777(4) 0.9258(5) 0.7149(3) 0.070(3) Uani 1 1 d G . .
H70 H 1.1235 0.8963 0.6713 0.085 Uiso 1 1 calc R . .
C71 C 1.1804(5) 0.8863(4) 0.7710(4) 0.068(3) Uani 1 1 d G . .
H71 H 1.128 0.83 0.7658 0.081 Uiso 1 1 calc R . .
C72 C 1.2598(6) 0.9294(6) 0.8347(3) 0.078(3) Uani 1 1 d G . .
H72 H 1.2616 0.9024 0.873 0.093 Uiso 1 1 calc R . .
C73 C 1.2186(7) 0.5635(13) 0.6389(7) 0.159(8) Uani 1 1 d G . .
H73 H 1.2055 0.5595 0.5881 0.191 Uiso 1 1 calc R . .
C74 C 1.2269(6) 0.6487(9) 0.6958(10) 0.109(5) Uani 1 1 d G . .
H74 H 1.2194 0.703 0.684 0.131 Uiso 1 1 calc R . .
C75 C 1.2461(6) 0.6546(8) 0.7701(8) 0.126(6) Uani 1 1 d G . .
H75 H 1.2517 0.7129 0.809 0.151 Uiso 1 1 calc R . .
C76 C 1.2571(7) 0.5752(13) 0.7875(8) 0.166(9) Uani 1 1 d G . .
H76 H 1.2702 0.5792 0.8382 0.199 Uiso 1 1 calc R . .
C77 C 1.2489(7) 0.4900(9) 0.7305(13) 0.211(16) Uani 1 1 d G . .
H77 H 1.2564 0.4357 0.7424 0.253 Uiso 1 1 calc R . .
C78 C 1.2296(7) 0.4841(8) 0.6563(10) 0.193(14) Uani 1 1 d G . .
H78 H 1.224 0.4258 0.6174 0.231 Uiso 1 1 calc R . .

loop_
_atom_site_aniso_label
_atom_site_aniso_U_11
_atom_site_aniso_U_22
_atom_site_aniso_U_33
_atom_site_aniso_U_23
_atom_site_aniso_U_13
_atom_site_aniso_U_12
Pt 0.03276(18) 0.03102(19) 0.02831(18) 0.01589(14) 0.00597(11) 0.00871(12)
Ti 0.0332(7) 0.0388(9) 0.0305(7) 0.0138(7) 0.0082(5) 0.0059(6)
Cl1 0.0558(12) 0.0390(12) 0.0314(10) 0.0196(9) 0.0027(8) 0.0111(9)
Cl2 0.0592(12) 0.0320(11) 0.0362(11) 0.0130(9) 0.0033(9) 0.0105(9)
Cl3 0.0491(12) 0.0559(14) 0.0389(12) 0.0187(11) 0.0017(9) 0.0024(10)
Cl4 0.0477(11) 0.0536(14) 0.0471(12) 0.0204(11) 0.0225(9) 0.0130(10)
P1 0.0292(10) 0.0303(11) 0.0297(10) 0.0155(9) 0.0057(7) 0.0072(8)
P2 0.0336(10) 0.0310(11) 0.0321(11) 0.0165(9) 0.0071(8) 0.0087(8)
N1 0.032(3) 0.037(4) 0.034(4) 0.014(3) 0.008(3) 0.007(3)
N2 0.030(3) 0.043(4) 0.032(3) 0.025(3) 0.008(2) 0.012(3)
C1 0.023(4) 0.029(4) 0.032(4) 0.017(3) 0.005(3) 0.007(3)
C2 0.029(4) 0.027(4) 0.035(4) 0.014(4) 0.007(3) 0.006(3)
C3 0.030(4) 0.025(4) 0.034(4) 0.014(3) 0.002(3) 0.009(3)
C4 0.037(4) 0.037(5) 0.033(4) 0.018(4) 0.011(3) 0.012(4)
C5 0.033(4) 0.031(4) 0.044(5) 0.021(4) 0.012(3) 0.006(3)
C6 0.029(4) 0.032(4) 0.033(4) 0.014(4) 0.002(3) 0.006(3)
C7 0.028(4) 0.035(5) 0.036(4) 0.028(4) 0.005(3) 0.006(3)
C8 0.046(5) 0.040(5) 0.039(5) 0.020(4) 0.007(3) 0.008(4)
C9 0.043(5) 0.045(5) 0.042(5) 0.019(4) 0.001(4) -0.002(4)
C10 0.026(4) 0.065(7) 0.052(5) 0.031(5) 0.005(4) 0.005(4)
C11 0.037(5) 0.066(7) 0.048(5) 0.035(5) 0.014(4) 0.022(4)
C12 0.037(4) 0.035(5) 0.039(4) 0.021(4) 0.006(3) 0.012(4)
C13 0.029(4) 0.033(5) 0.039(4) 0.015(4) 0.002(3) 0.012(3)
C14 0.031(4) 0.038(5) 0.039(4) 0.019(4) 0.001(3) 0.004(3)
C15 0.036(5) 0.047(6) 0.072(6) 0.023(5) 0.001(4) 0.011(4)
C16 0.049(5) 0.052(6) 0.067(6) 0.039(5) -0.009(4) 0.008(4)
C17 0.061(6) 0.055(6) 0.060(6) 0.040(5) 0.015(4) 0.019(5)
C18 0.048(5) 0.042(5) 0.046(5) 0.027(4) 0.013(4) 0.015(4)
C19 0.044(5) 0.038(5) 0.063(6) -0.004(5) -0.002(4) 0.010(4)
C20 0.065(6) 0.052(6) 0.110(9) 0.037(6) 0.043(6) 0.029(5)
C21 0.111(9) 0.090(9) 0.095(9) 0.040(8) 0.010(7) 0.056(8)
C22 0.077(7) 0.040(6) 0.100(8) 0.005(6) 0.014(6) 0.027(5)
C23 0.077(7) 0.062(7) 0.123(10) 0.028(7) 0.032(7) 0.035(6)
C24 0.052(5) 0.034(5) 0.049(5) 0.013(4) 0.007(4) 0.005(4)
C25 0.056(6) 0.051(6) 0.079(7) -0.006(6) -0.003(5) 0.002(5)
C26 0.099(8) 0.071(7) 0.114(9) 0.069(7) 0.057(7) 0.048(6)
C27 0.037(4) 0.049(6) 0.061(6) 0.023(5) 0.007(4) 0.009(4)
C28 0.032(4) 0.030(4) 0.029(4) 0.019(3) 0.002(3) 0.013(3)
C29 0.025(4) 0.035(4) 0.030(4) 0.020(4) 0.003(3) 0.007(3)
C30 0.032(4) 0.022(4) 0.033(4) 0.013(3) 0.004(3) 0.012(3)
C31 0.025(4) 0.029(4) 0.039(4) 0.015(4) 0.002(3) 0.005(3)
C32 0.022(4) 0.034(5) 0.044(5) 0.021(4) 0.004(3) 0.000(3)
C33 0.033(4) 0.035(5) 0.034(4) 0.022(4) 0.010(3) 0.010(3)
C34 0.037(4) 0.034(5) 0.040(5) 0.019(4) 0.005(3) 0.010(3)
C35 0.056(5) 0.040(5) 0.045(5) 0.024(4) 0.012(4) 0.021(4)
C36 0.055(5) 0.050(6) 0.070(6) 0.029(5) 0.011(5) 0.020(5)
C37 0.051(5) 0.061(7) 0.076(7) 0.022(6) 0.021(5) 0.027(5)
C38 0.049(5) 0.063(6) 0.056(6) 0.029(5) 0.027(4) 0.025(5)
C39 0.036(4) 0.046(5) 0.046(5) 0.025(4) 0.013(3) 0.012(4)
C40 0.044(4) 0.024(4) 0.023(4) 0.009(3) -0.001(3) -0.001(3)
C41 0.035(4) 0.039(5) 0.037(4) 0.017(4) 0.000(3) 0.006(4)
C42 0.036(4) 0.045(6) 0.042(5) 0.024(4) -0.001(3) 0.002(4)
C43 0.047(5) 0.040(6) 0.048(5) 0.020(4) 0.000(4) -0.004(4)
C44 0.060(6) 0.031(5) 0.053(5) 0.018(4) 0.007(4) 0.009(4)
C45 0.046(5) 0.033(5) 0.051(5) 0.024(4) 0.007(4) 0.009(4)
C46 0.036(4) 0.048(5) 0.043(5) 0.026(4) 0.006(3) 0.006(4)
C47 0.042(4) 0.039(5) 0.044(5) 0.023(4) 0.005(3) 0.014(4)
C48 0.050(5) 0.056(6) 0.060(6) 0.027(5) -0.009(4) 0.013(4)
C49 0.055(6) 0.086(8) 0.081(7) 0.060(6) 0.005(5) 0.020(5)
C50 0.057(5) 0.067(7) 0.068(6) 0.038(5) 0.014(4) 0.033(5)
C51 0.034(4) 0.041(5) 0.036(4) 0.018(4) 0.010(3) 0.010(3)
C52 0.043(5) 0.049(5) 0.051(5) 0.030(4) 0.015(4) 0.007(4)
C53 0.067(6) 0.045(5) 0.038(5) 0.019(4) 0.009(4) 0.026(4)
C54 0.023(4) 0.044(5) 0.047(5) 0.017(4) 0.004(3) 0.010(3)
C55 0.114(10) 0.082(10) 0.099(10) 0.039(8) 0.036(8) 0.005(8)
C56 0.196(15) 0.095(11) 0.062(8) 0.049(8) 0.050(8) 0.066(11)
C57 0.170(14) 0.048(8) 0.070(9) 0.011(7) -0.021(8) 0.028(9)
C58 0.092(9) 0.080(10) 0.151(14) 0.076(11) -0.004(9) 0.009(7)
C59 0.091(9) 0.131(13) 0.086(9) 0.055(9) 0.022(7) 0.059(9)
C60 0.086(8) 0.083(9) 0.053(7) -0.003(6) -0.017(6) 0.033(7)
C61 0.109(10) 0.078(9) 0.087(9) 0.016(7) 0.014(8) 0.024(8)
C62 0.112(11) 0.097(11) 0.116(11) 0.029(9) 0.036(8) 0.063(9)
C63 0.088(9) 0.079(9) 0.117(11) 0.024(9) -0.010(7) 0.030(7)
C64 0.120(11) 0.092(10) 0.083(9) 0.014(8) 0.009(8) 0.050(9)
C65 0.137(12) 0.090(10) 0.098(10) 0.061(8) 0.053(9) 0.066(9)
C66 0.075(8) 0.088(10) 0.125(11) 0.063(9) 0.019(7) 0.029(7)
C67 0.063(7) 0.114(10) 0.054(6) 0.032(7) 0.012(5) 0.031(7)
C68 0.047(6) 0.088(9) 0.136(11) 0.068(8) 0.033(6) 0.026(6)
C69 0.058(7) 0.156(13) 0.113(10) 0.109(10) 0.042(6) 0.048(7)
C70 0.059(6) 0.108(9) 0.060(6) 0.038(6) 0.021(5) 0.039(6)
C71 0.065(6) 0.060(7) 0.088(8) 0.032(6) 0.027(6) 0.023(5)
C72 0.092(8) 0.122(11) 0.054(7) 0.055(7) 0.031(6) 0.053(8)
C73 0.039(7) 0.162(18) 0.210(19) -0.003(18) 0.017(8) 0.006(10)
C74 0.043(7) 0.083(11) 0.202(17) 0.050(12) 0.028(9) 0.019(7)
C75 0.056(8) 0.088(12) 0.194(18) 0.021(12) -0.019(9) 0.014(7)
C76 0.073(10) 0.140(16) 0.27(3) 0.116(19) -0.041(11) 0.003(11)
C77 0.045(8) 0.105(17) 0.48(5) 0.14(2) -0.018(17) 0.017(10)
C78 0.064(10) 0.074(13) 0.37(4) -0.009(17) 0.024(15) 0.020(9)

loop_
_atom_type_symbol
_atom_type_description
_atom_type_scat_dispersion_real
_atom_type_scat_dispersion_imag
_atom_type_scat_source
C C 0.0033 0.0016 'International Tables Vol C Tables 4.2.6.8 and 6.1.1.4'
H H 0 0 'International Tables Vol C Tables 4.2.6.8 and 6.1.1.4'
Cl Cl 0.1484 0.1585 'International Tables Vol C Tables 4.2.6.8 and 6.1.1.4'
N N 0.0061 0.0033 'International Tables Vol C Tables 4.2.6.8 and 6.1.1.4'
P P 0.1023 0.0942 'International Tables Vol C Tables 4.2.6.8 and 6.1.1.4'
Pt Pt -1.7033 8.3905 'International Tables Vol C Tables 4.2.6.8 and 6.1.1.4'
Ti Ti 0.2776 0.4457 'International Tables Vol C Tables 4.2.6.8 and 6.1.1.4'

loop_
_geom_angle_atom_site_label_1
_geom_angle_atom_site_label_2
_geom_angle_atom_site_label_3
_geom_angle
_geom_angle_site_symmetry_1
_geom_angle_site_symmetry_3
_geom_angle_publ_flag
P1 Pt P2 99.28(7) . . ?
P1 Pt Cl1 90.27(7) . . ?
P2 Pt Cl1 170.44(7) . . ?
P1 Pt Cl2 176.43(7) . . ?
P2 Pt Cl2 83.81(7) . . ?
Cl1 Pt Cl2 86.64(7) . . ?
N2 Ti N1 117.3(2) . . ?
N2 Ti Cl4 107.91(18) . . ?
N1 Ti Cl4 108.84(19) . . ?
N2 Ti Cl3 111.30(18) . . ?
N1 Ti Cl3 107.80(19) . . ?
Cl4 Ti Cl3 102.68(9) . . ?
C7 P1 C13 99.6(3) . . ?
C7 P1 C1 109.6(3) . . ?
C13 P1 C1 103.5(3) . . ?
C7 P1 Pt 115.9(3) . . ?
C13 P1 Pt 116.9(2) . . ?
C1 P1 Pt 110.2(2) . . ?
C34 P2 C40 106.3(4) . . ?
C34 P2 C28 99.9(3) . . ?
C40 P2 C28 103.3(3) . . ?
C34 P2 Pt 112.2(2) . . ?
C40 P2 Pt 111.0(2) . . ?
C28 P2 Pt 122.5(2) . . ?
C3 N1 C19 123.8(6) . . ?
C3 N1 Ti 110.9(5) . . ?
C19 N1 Ti 124.9(5) . . ?
C30 N2 C46 125.1(6) . . ?
C30 N2 Ti 112.5(4) . . ?
C46 N2 Ti 121.9(5) . . ?
C2 C1 C6 120.1(6) . . ?
C2 C1 P1 124.6(5) . . ?
C6 C1 P1 115.3(5) . . ?
C1 C2 C3 120.1(6) . . ?
C4 C3 C2 118.4(6) . . ?
C4 C3 N1 118.4(6) . . ?
C2 C3 N1 123.2(6) . . ?
C5 C4 C3 121.1(6) . . ?
C4 C5 C6 120.1(7) . . ?
C5 C6 C1 120.2(7) . . ?
C8 C7 C12 118.6(6) . . ?
C8 C7 P1 121.2(6) . . ?
C12 C7 P1 120.0(6) . . ?
C7 C8 C9 120.9(8) . . ?
C10 C9 C8 119.5(8) . . ?
C11 C10 C9 120.3(7) . . ?
C10 C11 C12 120.7(8) . . ?
C11 C12 C7 120.0(7) . . ?
C14 C13 C18 117.5(7) . . ?
C14 C13 P1 122.5(6) . . ?
C18 C13 P1 119.9(5) . . ?
C13 C14 C15 120.5(7) . . ?
C16 C15 C14 119.7(8) . . ?
C15 C16 C17 120.8(8) . . ?
C18 C17 C16 119.4(8) . . ?
C17 C18 C13 122.0(8) . . ?
N1 C19 C20 114.6(7) . . ?
N1 C19 C24 117.7(6) . . ?
C20 C19 C24 122.9(8) . . ?
C23 C20 C22 112.3(8) . . ?
C23 C20 C19 115.7(9) . . ?
C22 C20 C19 117.6(8) . . ?
C23 C20 C21 98.3(9) . . ?
C22 C20 C21 101.7(9) . . ?
C19 C20 C21 108.0(8) . . ?
C26 C24 C25 110.0(8) . . ?
C26 C24 C27 107.3(7) . . ?
C25 C24 C27 104.9(7) . . ?
C26 C24 C19 114.5(8) . . ?
C25 C24 C19 108.3(7) . . ?
C27 C24 C19 111.4(7) . . ?
C29 C28 C33 119.6(6) . . ?
C29 C28 P2 122.9(5) . . ?
C33 C28 P2 117.4(5) . . ?
C28 C29 C30 120.0(6) . . ?
C31 C30 C29 118.8(6) . . ?
C31 C30 N2 117.4(6) . . ?
C29 C30 N2 123.6(6) . . ?
C30 C31 C32 121.3(7) . . ?
C33 C32 C31 119.7(6) . . ?
C32 C33 C28 120.5(6) . . ?
C39 C34 C35 118.5(7) . . ?
C39 C34 P2 120.9(6) . . ?
C35 C34 P2 120.6(6) . . ?
C36 C35 C34 119.9(8) . . ?
C35 C36 C37 120.0(9) . . ?
C38 C37 C36 120.2(8) . . ?
C37 C38 C39 120.7(8) . . ?
C38 C39 C34 120.7(8) . . ?
C45 C40 C41 118.6(7) . . ?
C45 C40 P2 123.9(6) . . ?
C41 C40 P2 117.4(6) . . ?
C42 C41 C40 120.3(8) . . ?
C43 C42 C41 119.5(8) . . ?
C42 C43 C44 121.3(8) . . ?
C43 C44 C45 119.0(8) . . ?
C40 C45 C44 121.2(8) . . ?
N2 C46 C47 111.7(6) . . ?
N2 C46 C51 115.1(6) . . ?
C47 C46 C51 119.0(7) . . ?
C49 C47 C48 106.0(7) . . ?
C49 C47 C50 107.1(7) . . ?
C48 C47 C50 105.9(7) . . ?
C49 C47 C46 113.1(6) . . ?
C48 C47 C46 108.4(7) . . ?
C50 C47 C46 115.7(6) . . ?
C53 C51 C54 108.0(6) . . ?
C53 C51 C52 107.8(7) . . ?
C54 C51 C52 104.8(6) . . ?
C53 C51 C46 116.6(6) . . ?
C54 C51 C46 110.7(6) . . ?
C52 C51 C46 108.2(6) . . ?
C56 C55 C60 120 . . ?
C55 C56 C57 120 . . ?
C58 C57 C56 120 . . ?
C57 C58 C59 120 . . ?
C60 C59 C58 120 . . ?
C59 C60 C55 120 . . ?
C62 C61 C66 120 . . ?
C63 C62 C61 120 . . ?
C62 C63 C64 120 . . ?
C65 C64 C63 120 . . ?
C64 C65 C66 120 . . ?
C65 C66 C61 120 . . ?
C68 C67 C72 120 . . ?
C69 C68 C67 120 . . ?
C68 C69 C70 120 . . ?
C69 C70 C71 120 . . ?
C72 C71 C70 120 . . ?
C71 C72 C67 120 . . ?
C74 C73 C78 120 . . ?
C75 C74 C73 120 . . ?
C74 C75 C76 120 . . ?
C75 C76 C77 120 . . ?
C78 C77 C76 120 . . ?
C77 C78 C73 120 . . ?

loop_
_geom_bond_atom_site_label_1
_geom_bond_atom_site_label_2
_geom_bond_distance
_geom_bond_site_symmetry_2
_geom_bond_publ_flag
Pt P1 2.2556(19) . ?
Pt P2 2.2699(19) . ?
Pt Cl1 2.3292(18) . ?
Pt Cl2 2.340(2) . ?
Ti N2 1.898(6) . ?
Ti N1 1.899(6) . ?
Ti Cl4 2.239(2) . ?
Ti Cl3 2.255(2) . ?
P1 C7 1.822(7) . ?
P1 C13 1.822(7) . ?
P1 C1 1.828(7) . ?
P2 C34 1.822(7) . ?
P2 C40 1.835(7) . ?
P2 C28 1.838(7) . ?
N1 C3 1.425(9) . ?
N1 C19 1.486(10) . ?
N2 C30 1.444(9) . ?
N2 C46 1.507(9) . ?
C1 C2 1.375(9) . ?
C1 C6 1.395(9) . ?
C2 C3 1.405(9) . ?
C3 C4 1.397(9) . ?
C4 C5 1.371(10) . ?
C5 C6 1.371(10) . ?
C7 C8 1.386(11) . ?
C7 C12 1.406(10) . ?
C8 C9 1.394(10) . ?
C9 C10 1.389(12) . ?
C10 C11 1.367(12) . ?
C11 C12 1.386(10) . ?
C13 C14 1.387(10) . ?
C13 C18 1.388(10) . ?
C14 C15 1.393(11) . ?
C15 C16 1.363(12) . ?
C16 C17 1.370(12) . ?
C17 C18 1.365(11) . ?
C19 C20 1.518(12) . ?
C19 C24 1.585(11) . ?
C20 C23 1.469(13) . ?
C20 C22 1.484(13) . ?
C20 C21 1.662(15) . ?
C24 C26 1.511(12) . ?
C24 C25 1.552(12) . ?
C24 C27 1.555(12) . ?
C28 C29 1.391(9) . ?
C28 C33 1.399(9) . ?
C29 C30 1.406(9) . ?
C30 C31 1.381(9) . ?
C31 C32 1.393(10) . ?
C32 C33 1.369(10) . ?
C34 C39 1.393(10) . ?
C34 C35 1.398(11) . ?
C35 C36 1.380(11) . ?
C36 C37 1.385(12) . ?
C37 C38 1.354(13) . ?
C38 C39 1.367(11) . ?
C40 C45 1.377(11) . ?
C40 C41 1.395(10) . ?
C41 C42 1.391(10) . ?
C42 C43 1.364(12) . ?
C43 C44 1.374(11) . ?
C44 C45 1.385(11) . ?
C46 C47 1.556(10) . ?
C46 C51 1.582(10) . ?
C47 C49 1.529(12) . ?
C47 C48 1.551(11) . ?
C47 C50 1.556(11) . ?
C51 C53 1.505(11) . ?
C51 C54 1.542(10) . ?
C51 C52 1.565(10) . ?
C55 C56 1.39 . ?
C55 C60 1.39 . ?
C56 C57 1.39 . ?
C57 C58 1.39 . ?
C58 C59 1.39 . ?
C59 C60 1.39 . ?
C61 C62 1.39 . ?
C61 C66 1.39 . ?
C62 C63 1.39 . ?
C63 C64 1.39 . ?
C64 C65 1.39 . ?
C65 C66 1.39 . ?
C67 C68 1.39 . ?
C67 C72 1.39 . ?
C68 C69 1.39 . ?
C69 C70 1.39 . ?
C70 C71 1.39 . ?
C71 C72 1.39 . ?
C73 C74 1.39 . ?
C73 C78 1.39 . ?
C74 C75 1.39 . ?
C75 C76 1.39 . ?
C76 C77 1.39 . ?
C77 C78 1.39 . ?
